data_9008123
loop_
_publ_author_name
'McDonald, W. S.'
'Cruickshank, D. W. J.'

_publ_section_title
;
 Refinement of the structure of hemimorphite
 Barclay and Cox (1960)
 Note: Diffractometer Data
;
_journal_name_full 'Zeitschrift fur Kristallographie'
_journal_page_first 180
_journal_page_last 191
_journal_volume 124
_journal_year 1967
_chemical_compound_source 'sample is from the same batch of crystals used by'
_chemical_formula_sum 'H2 O5 Si Zn2'
_chemical_name_mineral Hemimorphite
_space_group_IT_number 44
_symmetry_space_group_name_Hall 'I 2 -2'
_symmetry_space_group_name_H-M 'I m m 2'
_cell_angle_alpha 90
_cell_angle_beta 90
_cell_angle_gamma 90
_cell_formula_units_Z 4
_cell_length_a 8.373
_cell_length_b 10.718
_cell_length_c 5.12
_cell_volume 459.478
_database_code_amcsd 0010636
_exptl_crystal_density_diffrn 3.482
_cod_original_formula_sum 'Zn2 Si O5 H2'
_cod_database_code 9008123

loop_
_space_group_symop_operation_xyz
x,y,z
1/2+x,1/2+y,1/2+z
x,-y,z
1/2+x,1/2-y,1/2+z
-x,y,z
1/2-x,1/2+y,1/2+z
-x,-y,z
1/2-x,1/2-y,1/2+z

loop_
_atom_site_aniso_label
_atom_site_aniso_U_11
_atom_site_aniso_U_22
_atom_site_aniso_U_33
_atom_site_aniso_U_12
_atom_site_aniso_U_13
_atom_site_aniso_U_23
Zn 0.00800 0.01200 0.01200 -0.00250 0.00100 0.00050
Si 0.00500 0.00900 0.00900 0.00000 0.00000 -0.00100
O1 0.00500 0.02000 0.01500 -0.00650 -0.00100 0.00150
O2 0.00700 0.02400 0.01600 0.00000 0.00000 -0.00300
O-H3 0.02500 0.00900 0.03700 0.00000 -0.00850 0.00000
O4 0.01400 0.01100 0.01600 0.00000 0.00000 0.00000
Wat5 0.04000 0.14000 0.06200 0.00000 0.00000 0.00000

loop_
_atom_site_label
_atom_site_fract_x
_atom_site_fract_y
_atom_site_fract_z
_atom_site_type_symbol
_atom_site_attached_hydrogens
Zn 0.20440 0.16120 0.00000 Zn 0
Si 0.00000 0.14630 0.50540 Si 0
O1 0.15900 0.20670 0.63780 O 0
O2 0.00000 0.16560 0.19090 O 0
O-H3 0.30710 0.00000 0.03560 O 1
O4 0.00000 0.00000 0.58960 O 0
Wat5 0.50000 0.00000 0.50900 O 2

loop_
_cod_changelog_entry_id
_cod_changelog_entry_author
_cod_changelog_entry_date
_cod_changelog_entry_text
1
;cod-tools version 3.8.0
Id: cif_guess_AMCSD_atom_types 9574 2023-05-10 09:00:05Z saulius
;
2023-05-10T18:51:12+03:00
;Derived atom types and hydrogen counts
from atom names that follow the AMCSD naming convention
(Wat == water, O-H == hydroxyl).
;
2
;cod-tools version 3.10.1
Id: cif_fix_AMCSD_aniso_labels 10200 2024-08-01 14:09:44Z saulius
;
2024-08-02T12:21:08+03:00
;Changed the following '_atom_site_aniso_label' values:
'OH3' -> 'O-H3'
;

loop_
_cod_related_entry_id
_cod_related_entry_database
_cod_related_entry_code
1 AMCSD 0010636
